data_7246974
loop_
_publ_author_name
'Andaloussi, Yassin H.'
'Bezrukov, Andrey A.'
'Sensharma, Debobroto'
'Zaworotko, Michael J.'

_publ_section_title
;
 Supramolecular isomerism and structural flexibility in coordination
 networks sustained by cadmium rod building blocks.
;
_journal_issue 29
_journal_name_full CrystEngComm
_journal_page_first 4175
_journal_page_last 4181
_journal_paper_doi 10.1039/d3ce00557g
_journal_volume 25
_journal_year 2023
_chemical_formula_moiety 'C20 H14 Cd N4 O8'
_chemical_formula_sum 'C20 H14 Cd N4 O8'
_chemical_formula_weight 550.75
_chemical_name_common Cd(PyImPr)-kgd-beta
_chemical_name_systematic Catena-[bis(\b-(3,4-pyridinedicarboximido)propionato)-cadmium]
_space_group_crystal_system triclinic
_space_group_IT_number 2
_space_group_name_Hall '-P 1'
_space_group_name_H-M_alt 'P -1'
_atom_sites_solution_hydrogens geom
_atom_sites_solution_primary iterative
_audit_creation_date 2023-02-10
_audit_creation_method
;
Olex2 1.5
(compiled 2022.04.07 svn.rca3783a0 for OlexSys, GUI svn.r6498)
;
_audit_update_record
;
2023-02-24 deposited with the CCDC.	2023-07-03 downloaded from the CCDC.
;
_cell_angle_alpha 72.982(5)
_cell_angle_beta 83.424(6)
_cell_angle_gamma 79.174(5)
_cell_formula_units_Z 1
_cell_length_a 4.9864(5)
_cell_length_b 10.0378(11)
_cell_length_c 10.0982(11)
_cell_measurement_reflns_used 5419
_cell_measurement_temperature 100.00
_cell_measurement_theta_max 69.98
_cell_measurement_theta_min 4.59
_cell_volume 473.75(9)
_computing_cell_refinement 'SAINT V8.40B (?, 2016)'
_computing_data_reduction 'SAINT V8.40B (?, 2016)'
_computing_molecular_graphics 'Olex2 1.5 (Dolomanov et al., 2009)'
_computing_publication_material 'Olex2 1.5 (Dolomanov et al., 2009)'
_computing_structure_refinement 'XL  (Sheldrick, 2008)'
_computing_structure_solution 'olex2.solve 1.5 (Bourhis et al., 2015)'
_diffrn_ambient_temperature 100.00
_diffrn_measured_fraction_theta_full 0.982
_diffrn_measured_fraction_theta_max 0.972
_diffrn_measurement_device_type 'Bruker APEX-II CCD'
_diffrn_measurement_method '\f and \w scans'
_diffrn_radiation_type CuK\a
_diffrn_radiation_wavelength 1.54178
_diffrn_reflns_av_R_equivalents 0.0553
_diffrn_reflns_av_unetI/netI 0.0527
_diffrn_reflns_Laue_measured_fraction_full 0.982
_diffrn_reflns_Laue_measured_fraction_max 0.972
_diffrn_reflns_limit_h_max 5
_diffrn_reflns_limit_h_min -5
_diffrn_reflns_limit_k_max 12
_diffrn_reflns_limit_k_min -11
_diffrn_reflns_limit_l_max 12
_diffrn_reflns_limit_l_min -11
_diffrn_reflns_number 5542
_diffrn_reflns_point_group_measured_fraction_full 0.982
_diffrn_reflns_point_group_measured_fraction_max 0.972
_diffrn_reflns_theta_full 67.679
_diffrn_reflns_theta_max 70.163
_diffrn_reflns_theta_min 4.588
_diffrn_source_current 1.0
_diffrn_source_power 0.05
_diffrn_source_voltage 50.0
_diffrn_standards_number 0
_exptl_absorpt_coefficient_mu 9.801
_exptl_absorpt_correction_T_max 0.7533
_exptl_absorpt_correction_T_min 0.2958
_exptl_absorpt_correction_type multi-scan
_exptl_absorpt_process_details
;
SADABS-2016/2 (Bruker,2016/2) was used for absorption correction.
wR2(int) was 0.1613 before and 0.0958 after correction.
The Ratio of minimum to maximum transmission is 0.3927.
The \l/2 correction factor is Not present.
;
_exptl_crystal_colour 'clear colourless'
_exptl_crystal_colour_lustre clear
_exptl_crystal_colour_primary colourless
_exptl_crystal_density_diffrn 1.930
_exptl_crystal_description plank
_exptl_crystal_F_000 274
_exptl_crystal_recrystallization_method 'Solvent layering'
_exptl_crystal_size_max 0.25
_exptl_crystal_size_mid 0.05
_exptl_crystal_size_min 0.02
_refine_diff_density_max 1.605
_refine_diff_density_min -2.749
_refine_diff_density_rms 0.219
_refine_ls_extinction_coef 0.018(3)
_refine_ls_extinction_expression Fc^*^=kFc[1+0.001xFc^2^\l^3^/sin(2\q)]^-1/4^
_refine_ls_extinction_method 'SHELXL-2014/7 (Sheldrick 2014'
_refine_ls_goodness_of_fit_ref 1.111
_refine_ls_hydrogen_treatment constr
_refine_ls_matrix_type full
_refine_ls_number_parameters 152
_refine_ls_number_reflns 1749
_refine_ls_number_restraints 0
_refine_ls_restrained_S_all 1.111
_refine_ls_R_factor_all 0.0815
_refine_ls_R_factor_gt 0.0779
_refine_ls_shift/su_max 0.000
_refine_ls_shift/su_mean 0.000
_refine_ls_structure_factor_coef Fsqd
_refine_ls_weighting_details 'w=1/[\s^2^(Fo^2^)+(0.1297P)^2^+3.5814P] where P=(Fo^2^+2Fc^2^)/3'
_refine_ls_weighting_scheme calc
_refine_ls_wR_factor_gt 0.2047
_refine_ls_wR_factor_ref 0.2172
_reflns_Friedel_coverage 0.000
_reflns_number_gt 1704
_reflns_number_total 1749
_reflns_threshold_expression 'I > 2\s(I)'
_cod_data_source_file d3ce00557g2.cif
_cod_data_source_block Cd(PyImPr)2-2D-beta
_cod_depositor_comments 'Adding full bibliography for 7246974--7246977.cif.'
_cod_database_code 7246974
_shelx_shelxl_version_number 2014/7
_shelx_space_group_comment
;
The symmetry employed for this shelxl refinement is uniquely defined
by the following loop, which should always be used as a source of
symmetry information in preference to the above space-group names.
They are only intended as comments.
;
_shelx_estimated_absorpt_t_max 0.828
_shelx_estimated_absorpt_t_min 0.193
_olex2_refinement_description
;
1. Fixed Uiso
 At 1.2 times of:
  All C(H) groups, All C(H,H) groups
2.a Secondary CH2 refined with riding coordinates:
 C8(H8A,H8B), C9(H9A,H9B)
2.b Aromatic/amide H refined with riding coordinates:
 C1(H1), C5(H5), C4(H4)
;
_olex2_submission_original_sample_id Cd(PyImPr)2-kgd-beta
_olex2_submission_special_instructions 'No special instructions were received'

loop_
_space_group_symop_operation_xyz
'x, y, z'
'-x, -y, -z'

loop_
_atom_site_label
_atom_site_type_symbol
_atom_site_fract_x
_atom_site_fract_y
_atom_site_fract_z
_atom_site_U_iso_or_equiv
_atom_site_adp_type
_atom_site_occupancy
_atom_site_site_symmetry_order
_atom_site_calc_flag
_atom_site_refinement_flags_posn
_atom_site_refinement_flags_adp
_atom_site_refinement_flags_occupancy
_atom_site_disorder_assembly
_atom_site_disorder_group
Cd1 Cd 1.0000 0.5000 0.0000 0.0411(5) Uani 1 2 d S . P . .
O4 O 0.6809(13) 0.6690(7) 0.0578(7) 0.0419(14) Uani 1 1 d . . . . .
O2 O -0.1971(13) 0.9869(7) 0.2861(7) 0.0435(14) Uani 1 1 d . . . . .
O3 O 0.3308(13) 0.5507(7) 0.1119(7) 0.0426(14) Uani 1 1 d . . . . .
O1 O 0.5940(13) 0.6692(7) 0.3876(7) 0.0448(15) Uani 1 1 d . . . . .
N2 N 0.2201(15) 0.8392(8) 0.3030(8) 0.0375(15) Uani 1 1 d . . . . .
N1 N 0.0394(16) 0.6653(8) 0.7758(8) 0.0404(16) Uani 1 1 d . . . . .
C6 C -0.0443(18) 0.8245(9) 0.5062(9) 0.0374(18) Uani 1 1 d . . . . .
C1 C 0.2291(17) 0.6457(9) 0.6732(10) 0.0389(18) Uani 1 1 d . . . . .
H1 H 0.3881 0.5764 0.6940 0.047 Uiso 1 1 calc R U . . .
C5 C -0.2392(18) 0.8446(10) 0.6090(10) 0.042(2) Uani 1 1 d . . . . .
H5 H -0.4011 0.9121 0.5897 0.051 Uiso 1 1 calc R U . . .
C8 C 0.3177(17) 0.8876(10) 0.1563(9) 0.0375(18) Uani 1 1 d . . . . .
H8A H 0.5194 0.8796 0.1504 0.045 Uiso 1 1 calc R U . . .
H8B H 0.2402 0.9885 0.1187 0.045 Uiso 1 1 calc R U . . .
C2 C 0.1913(18) 0.7266(10) 0.5378(10) 0.0398(19) Uani 1 1 d . . . . .
C10 C 0.4270(17) 0.6622(9) 0.0800(9) 0.0362(18) Uani 1 1 d . . . . .
C4 C -0.188(2) 0.7615(10) 0.7425(10) 0.043(2) Uani 1 1 d . . . . .
H4 H -0.3216 0.7729 0.8151 0.052 Uiso 1 1 calc R U . . .
C7 C -0.0289(18) 0.8961(10) 0.3536(10) 0.0410(19) Uani 1 1 d . . . . .
C9 C 0.2385(19) 0.8029(10) 0.0672(9) 0.0406(19) Uani 1 1 d . . . . .
H9A H 0.0486 0.7854 0.0952 0.049 Uiso 1 1 calc R U . . .
H9B H 0.2433 0.8597 -0.0312 0.049 Uiso 1 1 calc R U . . .
C3 C 0.3678(18) 0.7344(10) 0.4052(9) 0.0397(19) Uani 1 1 d . . . . .

loop_
_atom_site_aniso_label
_atom_site_aniso_U_11
_atom_site_aniso_U_22
_atom_site_aniso_U_33
_atom_site_aniso_U_23
_atom_site_aniso_U_13
_atom_site_aniso_U_12
Cd1 0.0252(6) 0.0475(6) 0.0480(6) -0.0113(4) -0.0008(3) -0.0034(3)
O4 0.026(3) 0.045(3) 0.054(4) -0.015(3) 0.000(3) -0.004(2)
O2 0.025(3) 0.054(4) 0.046(3) -0.010(3) -0.002(2) -0.001(3)
O3 0.031(3) 0.052(4) 0.045(3) -0.015(3) -0.003(2) -0.005(3)
O1 0.024(3) 0.055(4) 0.049(4) -0.012(3) 0.001(2) 0.003(3)
N2 0.024(4) 0.044(4) 0.041(4) -0.008(3) -0.002(3) -0.003(3)
N1 0.029(4) 0.044(4) 0.045(4) -0.009(3) 0.001(3) -0.005(3)
C6 0.025(4) 0.043(4) 0.043(4) -0.011(3) -0.005(3) -0.001(3)
C1 0.021(4) 0.043(4) 0.048(5) -0.007(4) -0.002(3) -0.002(3)
C5 0.023(4) 0.048(5) 0.054(5) -0.014(4) 0.001(4) -0.003(3)
C8 0.021(4) 0.047(5) 0.041(4) -0.007(3) 0.000(3) -0.007(3)
C2 0.024(4) 0.045(5) 0.050(5) -0.016(4) -0.002(3) 0.000(3)
C10 0.021(4) 0.047(5) 0.040(4) -0.010(3) -0.002(3) -0.006(3)
C4 0.037(5) 0.046(5) 0.044(5) -0.014(4) 0.002(4) 0.000(4)
C7 0.025(4) 0.048(5) 0.047(5) -0.011(4) 0.002(3) -0.005(4)
C9 0.034(5) 0.043(5) 0.042(4) -0.011(4) -0.001(3) -0.003(4)
C3 0.029(5) 0.047(5) 0.042(4) -0.012(4) 0.000(3) -0.007(4)

loop_
_atom_type_symbol
_atom_type_description
_atom_type_scat_dispersion_real
_atom_type_scat_dispersion_imag
_atom_type_scat_source
C C 0.0181 0.0091 'International Tables Vol C Tables 4.2.6.8 and 6.1.1.4'
H H 0.0000 0.0000 'International Tables Vol C Tables 4.2.6.8 and 6.1.1.4'
Cd Cd 0.1185 4.6533 'International Tables Vol C Tables 4.2.6.8 and 6.1.1.4'
N N 0.0311 0.0180 'International Tables Vol C Tables 4.2.6.8 and 6.1.1.4'
O O 0.0492 0.0322 'International Tables Vol C Tables 4.2.6.8 and 6.1.1.4'

loop_
_geom_angle_atom_site_label_1
_geom_angle_atom_site_label_2
_geom_angle_atom_site_label_3
_geom_angle
_geom_angle_site_symmetry_1
_geom_angle_site_symmetry_3
_geom_angle_publ_flag
O4 Cd1 O4 180.0 2_765 . ?
O4 Cd1 O3 88.1(2) . 2_665 ?
O4 Cd1 O3 91.9(2) . 1_655 ?
O4 Cd1 O3 91.9(2) 2_765 2_665 ?
O4 Cd1 O3 88.1(2) 2_765 1_655 ?
O4 Cd1 N1 93.5(2) . 2_666 ?
O4 Cd1 N1 86.5(2) . 1_654 ?
O4 Cd1 N1 93.5(2) 2_765 1_654 ?
O4 Cd1 N1 86.5(2) 2_765 2_666 ?
O3 Cd1 O3 180.0(3) 2_665 1_655 ?
O3 Cd1 N1 100.9(3) 1_655 1_654 ?
O3 Cd1 N1 79.1(3) 2_665 1_654 ?
O3 Cd1 N1 79.1(3) 1_655 2_666 ?
O3 Cd1 N1 100.9(3) 2_665 2_666 ?
N1 Cd1 N1 180.0 2_666 1_654 ?
C10 O4 Cd1 124.4(6) . . ?
C10 O3 Cd1 126.7(6) . 1_455 ?
C7 N2 C8 122.3(7) . . ?
C7 N2 C3 113.0(7) . . ?
C3 N2 C8 124.7(7) . . ?
C1 N1 Cd1 124.8(6) . 1_456 ?
C4 N1 Cd1 113.8(6) . 1_456 ?
C4 N1 C1 118.7(8) . . ?
C5 C6 C2 120.4(9) . . ?
C5 C6 C7 131.1(8) . . ?
C2 C6 C7 108.5(8) . . ?
N1 C1 H1 120.0 . . ?
N1 C1 C2 120.0(8) . . ?
C2 C1 H1 120.0 . . ?
C6 C5 H5 121.7 . . ?
C6 C5 C4 116.7(8) . . ?
C4 C5 H5 121.7 . . ?
N2 C8 H8A 109.0 . . ?
N2 C8 H8B 109.0 . . ?
N2 C8 C9 112.7(7) . . ?
H8A C8 H8B 107.8 . . ?
C9 C8 H8A 109.0 . . ?
C9 C8 H8B 109.0 . . ?
C6 C2 C3 107.6(8) . . ?
C1 C2 C6 120.2(8) . . ?
C1 C2 C3 132.2(8) . . ?
O4 C10 C9 115.4(8) . . ?
O3 C10 O4 124.3(8) . . ?
O3 C10 C9 120.3(8) . . ?
N1 C4 C5 124.0(9) . . ?
N1 C4 H4 118.0 . . ?
C5 C4 H4 118.0 . . ?
O2 C7 N2 126.0(8) . . ?
O2 C7 C6 128.3(8) . . ?
N2 C7 C6 105.7(7) . . ?
C8 C9 H9A 109.0 . . ?
C8 C9 H9B 109.0 . . ?
C10 C9 C8 112.8(7) . . ?
C10 C9 H9A 109.0 . . ?
C10 C9 H9B 109.0 . . ?
H9A C9 H9B 107.8 . . ?
O1 C3 N2 125.8(8) . . ?
O1 C3 C2 128.9(9) . . ?
N2 C3 C2 105.2(7) . . ?

loop_
_geom_bond_atom_site_label_1
_geom_bond_atom_site_label_2
_geom_bond_distance
_geom_bond_site_symmetry_2
_geom_bond_publ_flag
Cd1 O4 2.258(6) 2_765 ?
Cd1 O4 2.258(6) . ?
Cd1 O3 2.310(6) 2_665 ?
Cd1 O3 2.310(6) 1_655 ?
Cd1 N1 2.396(8) 2_666 ?
Cd1 N1 2.396(8) 1_654 ?
O4 C10 1.272(11) . ?
O2 C7 1.216(11) . ?
O3 Cd1 2.310(6) 1_455 ?
O3 C10 1.241(11) . ?
O1 C3 1.216(11) . ?
N2 C8 1.473(11) . ?
N2 C7 1.375(12) . ?
N2 C3 1.401(12) . ?
N1 Cd1 2.396(8) 1_456 ?
N1 C1 1.354(12) . ?
N1 C4 1.348(12) . ?
C6 C5 1.372(13) . ?
C6 C2 1.384(12) . ?
C6 C7 1.497(13) . ?
C1 H1 0.9500 . ?
C1 C2 1.384(13) . ?
C5 H5 0.9500 . ?
C5 C4 1.385(14) . ?
C8 H8A 0.9900 . ?
C8 H8B 0.9900 . ?
C8 C9 1.531(13) . ?
C2 C3 1.506(13) . ?
C10 C9 1.522(12) . ?
C4 H4 0.9500 . ?
C9 H9A 0.9900 . ?
C9 H9B 0.9900 . ?

loop_
_geom_torsion_atom_site_label_1
_geom_torsion_atom_site_label_2
_geom_torsion_atom_site_label_3
_geom_torsion_atom_site_label_4
_geom_torsion
_geom_torsion_site_symmetry_1
_geom_torsion_site_symmetry_2
_geom_torsion_site_symmetry_3
_geom_torsion_site_symmetry_4
_geom_torsion_publ_flag
Cd1 O4 C10 O3 21.5(12) . . . . ?
Cd1 O4 C10 C9 -159.3(6) . . . . ?
Cd1 O3 C10 O4 -125.6(8) 1_455 . . . ?
Cd1 O3 C10 C9 55.3(11) 1_455 . . . ?
Cd1 N1 C1 C2 162.4(7) 1_456 . . . ?
Cd1 N1 C4 C5 -163.8(8) 1_456 . . . ?
O4 C10 C9 C8 -53.2(10) . . . . ?
O3 C10 C9 C8 125.9(9) . . . . ?
N2 C8 C9 C10 -80.3(9) . . . . ?
N1 C1 C2 C6 -2.1(14) . . . . ?
N1 C1 C2 C3 176.6(9) . . . . ?
C6 C5 C4 N1 0.7(15) . . . . ?
C6 C2 C3 O1 177.9(10) . . . . ?
C6 C2 C3 N2 0.2(10) . . . . ?
C1 N1 C4 C5 -1.3(15) . . . . ?
C1 C2 C3 O1 -0.9(18) . . . . ?
C1 C2 C3 N2 -178.6(10) . . . . ?
C5 C6 C2 C1 1.5(14) . . . . ?
C5 C6 C2 C3 -177.4(8) . . . . ?
C5 C6 C7 O2 -2.9(17) . . . . ?
C5 C6 C7 N2 176.4(10) . . . . ?
C8 N2 C7 O2 2.2(15) . . . . ?
C8 N2 C7 C6 -177.1(8) . . . . ?
C8 N2 C3 O1 -0.2(15) . . . . ?
C8 N2 C3 C2 177.6(8) . . . . ?
C2 C6 C5 C4 -0.8(14) . . . . ?
C2 C6 C7 O2 179.1(10) . . . . ?
C2 C6 C7 N2 -1.6(10) . . . . ?
C4 N1 C1 C2 2.0(13) . . . . ?
C7 N2 C8 C9 -91.3(10) . . . . ?
C7 N2 C3 O1 -179.1(9) . . . . ?
C7 N2 C3 C2 -1.3(10) . . . . ?
C7 C6 C5 C4 -178.6(9) . . . . ?
C7 C6 C2 C1 179.8(8) . . . . ?
C7 C6 C2 C3 0.8(10) . . . . ?
C3 N2 C8 C9 89.8(10) . . . . ?
C3 N2 C7 O2 -178.8(9) . . . . ?
C3 N2 C7 C6 1.8(10) . . . . ?
